data_2227298
loop_
_publ_author_name
'Nenwa, Justin'
'Belombe, Michel M.'
'Ngoune, Jean'
'Fokwa, Boniface P. T.'

_publ_section_title
;
 4-(Dimethylamino)pyridinium
 <i>trans</i>-diaquabis[oxalato(2{-})-\k^2^<i>O</i>^1^,<i>O</i>^2^]chromate(III)
;
_journal_coeditor_code BX2312
_journal_issue 11
_journal_name_full 'Acta Crystallographica Section E'
_journal_page_first m1410
_journal_paper_doi 10.1107/S1600536810040353
_journal_volume 66
_journal_year 2010
_chemical_formula_iupac '(C7 H11 N2) [Cr (C2 O4)2 (H2 O)2]'
_chemical_formula_moiety 'C7 H11 N2 +, C4 H4 Cr O10 -'
_chemical_formula_sum 'C11 H15 Cr N2 O10'
_chemical_formula_weight 387.25
_chemical_name_systematic
;
4-(Dimethylamino)pyridinium
<i>trans</i>-diaquabis[oxalato(2-)-\k^2^<i>O</i>^1^,<i>O</i>^2^]chromate(III)
;
_space_group_IT_number 15
_symmetry_cell_setting monoclinic
_symmetry_space_group_name_Hall '-C 2yc'
_symmetry_space_group_name_H-M 'C 1 2/c 1'
_atom_sites_solution_hydrogens geom
_atom_sites_solution_primary direct
_atom_sites_solution_secondary difmap
_audit_creation_method SHELXL-97
_cell_angle_alpha 90.00
_cell_angle_beta 120.626(6)
_cell_angle_gamma 90.00
_cell_formula_units_Z 4
_cell_length_a 11.524(4)
_cell_length_b 20.372(8)
_cell_length_c 7.355(2)
_cell_measurement_reflns_used 1857
_cell_measurement_temperature 293(2)
_cell_measurement_theta_max 28.34
_cell_measurement_theta_min 2.0
_cell_volume 1485.9(9)
_computing_cell_refinement 'SAINT (Bruker, 2004)'
_computing_data_collection 'SMART (Bruker, 2004)'
_computing_data_reduction 'SAINT (Bruker, 2004)'
_computing_molecular_graphics 'DIAMOND (Brandenburg, 2010)'
_computing_publication_material 'WinGX (Farrugia, 1999)'
_computing_structure_refinement 'SHELXL97 (Sheldrick, 2008)'
_computing_structure_solution 'SHELXS97 (Sheldrick, 2008)'
_diffrn_ambient_temperature 293(2)
_diffrn_measured_fraction_theta_full 0.998
_diffrn_measured_fraction_theta_max 0.998
_diffrn_measurement_device_type 'Bruker APEX CCD area-detector'
_diffrn_measurement_method 'integration method'
_diffrn_radiation_monochromator graphite
_diffrn_radiation_source 'fine-focus sealed tube'
_diffrn_radiation_type MoK\a
_diffrn_radiation_wavelength 0.71073
_diffrn_reflns_av_R_equivalents 0.0455
_diffrn_reflns_av_sigmaI/netI 0.0262
_diffrn_reflns_limit_h_max 15
_diffrn_reflns_limit_h_min -15
_diffrn_reflns_limit_k_max 27
_diffrn_reflns_limit_k_min -27
_diffrn_reflns_limit_l_max 9
_diffrn_reflns_limit_l_min -9
_diffrn_reflns_number 10203
_diffrn_reflns_theta_full 28.34
_diffrn_reflns_theta_max 28.34
_diffrn_reflns_theta_min 2.00
_exptl_absorpt_coefficient_mu 0.829
_exptl_absorpt_correction_T_max 0.910
_exptl_absorpt_correction_T_min 0.895
_exptl_absorpt_correction_type multi-scan
_exptl_absorpt_process_details '(SADABS; Bruker, 2004)'
_exptl_crystal_colour dark-violet
_exptl_crystal_density_diffrn 1.731
_exptl_crystal_density_method 'not measured'
_exptl_crystal_description Prism
_exptl_crystal_F_000 796
_exptl_crystal_size_max 0.20
_exptl_crystal_size_mid 0.20
_exptl_crystal_size_min 0.10
_refine_diff_density_max 0.365
_refine_diff_density_min -0.378
_refine_ls_extinction_coef 0.0065(6)
_refine_ls_extinction_expression Fc^*^=kFc[1+0.001xFc^2^\l^3^/sin(2\q)]^-1/4^
_refine_ls_extinction_method 'SHELXL97 (Sheldrick, 2008)'
_refine_ls_goodness_of_fit_ref 1.157
_refine_ls_hydrogen_treatment mixed
_refine_ls_matrix_type full
_refine_ls_number_parameters 127
_refine_ls_number_reflns 1857
_refine_ls_number_restraints 2
_refine_ls_restrained_S_all 1.159
_refine_ls_R_factor_all 0.0363
_refine_ls_R_factor_gt 0.0333
_refine_ls_shift/su_max 0.000
_refine_ls_shift/su_mean 0.000
_refine_ls_structure_factor_coef Fsqd
_refine_ls_weighting_details 'calc w=1/[\s^2^(Fo^2^)+(0.0395P)^2^+1.1284P] where P=(Fo^2^+2Fc^2^)/3'
_refine_ls_weighting_scheme calc
_refine_ls_wR_factor_gt 0.0819
_refine_ls_wR_factor_ref 0.0889
_reflns_number_gt 1739
_reflns_number_total 1857
_reflns_threshold_expression I>2sigma(I)
_cod_data_source_file bx2312.cif
_cod_data_source_block I
_cod_original_sg_symbol_H-M 'C 2/c'
_cod_database_code 2227298
_cod_database_fobs_code 2227298

loop_
_symmetry_equiv_pos_as_xyz
'x, y, z'
'-x, y, -z+1/2'
'x+1/2, y+1/2, z'
'-x+1/2, y+1/2, -z+1/2'
'-x, -y, -z'
'x, -y, z-1/2'
'-x+1/2, -y+1/2, -z'
'x+1/2, -y+1/2, z-1/2'

loop_
_atom_site_type_symbol
_atom_site_label
_atom_site_fract_x
_atom_site_fract_y
_atom_site_fract_z
_atom_site_U_iso_or_equiv
_atom_site_adp_type
_atom_site_calc_flag
_atom_site_refinement_flags
_atom_site_occupancy
_atom_site_disorder_assembly
_atom_site_disorder_group
Cr Cr1 0.0000 0.148676(17) 0.2500 0.02141(14) Uani d S 1 . .
O O1 0.10432(13) 0.15066(6) 0.5670(2) 0.0278(3) Uani d D 1 . .
H H1A 0.1841(11) 0.1603(11) 0.618(4) 0.038(6) Uiso d D 1 . .
H H1B 0.097(2) 0.1194(8) 0.626(3) 0.039(6) Uiso d D 1 . .
O O2 0.11598(12) 0.22143(6) 0.2606(2) 0.0273(3) Uani d . 1 . .
O O3 0.10971(12) 0.07688(6) 0.2448(2) 0.0275(3) Uani d . 1 . .
O O4 0.12757(13) 0.33040(6) 0.2756(2) 0.0324(3) Uani d . 1 . .
O O5 0.11585(14) -0.03196(7) 0.2324(2) 0.0394(4) Uani d . 1 . .
C C1 0.06468(17) 0.01913(8) 0.2430(3) 0.0259(4) Uani d . 1 . .
C C2 0.07080(16) 0.27821(8) 0.2608(3) 0.0236(3) Uani d . 1 . .
N N11 0.5000 0.15711(11) 0.2500 0.0374(5) Uani d S 1 . .
N N12 0.5000 -0.04417(12) 0.2500 0.0393(6) Uani d S 1 . .
H H12 0.5000 -0.0864 0.2500 0.096(17) Uiso calc SR 1 . .
C C11 0.3808(3) 0.19340(12) 0.2074(5) 0.0594(7) Uani d . 1 . .
H H11C 0.3998 0.2396 0.2191 0.121(15) Uiso calc R 1 . .
H H11D 0.3548 0.1811 0.3077 0.088(11) Uiso calc R 1 . .
H H11E 0.3087 0.1836 0.0671 0.077(10) Uiso calc R 1 . .
C C12 0.5000 0.09124(12) 0.2500 0.0263(5) Uani d S 1 . .
C C13 0.38704(18) 0.05453(10) 0.2186(3) 0.0341(4) Uani d . 1 . .
H H13 0.3097 0.0760 0.1967 0.049(7) Uiso calc R 1 . .
C C14 0.3915(2) -0.01145(10) 0.2204(3) 0.0394(5) Uani d . 1 . .
H H14 0.3167 -0.0349 0.2005 0.070(9) Uiso calc R 1 . .

loop_
_atom_site_aniso_label
_atom_site_aniso_U_11
_atom_site_aniso_U_22
_atom_site_aniso_U_33
_atom_site_aniso_U_12
_atom_site_aniso_U_13
_atom_site_aniso_U_23
Cr1 0.0191(2) 0.0153(2) 0.0318(2) 0.000 0.01434(16) 0.000
O1 0.0272(7) 0.0222(6) 0.0332(7) -0.0025(5) 0.0147(6) 0.0010(5)
O2 0.0237(6) 0.0200(6) 0.0417(7) -0.0003(4) 0.0192(6) 0.0007(5)
O3 0.0236(6) 0.0222(6) 0.0400(7) 0.0021(5) 0.0186(5) -0.0004(5)
O4 0.0275(6) 0.0205(6) 0.0477(8) -0.0031(5) 0.0180(6) 0.0019(5)
O5 0.0379(8) 0.0254(7) 0.0459(8) 0.0093(5) 0.0148(6) -0.0056(6)
C1 0.0242(8) 0.0219(8) 0.0252(8) 0.0029(6) 0.0080(7) -0.0011(6)
C2 0.0216(8) 0.0216(8) 0.0258(8) 0.0007(6) 0.0110(6) 0.0014(6)
N11 0.0452(14) 0.0244(11) 0.0443(14) 0.000 0.0240(12) 0.000
N12 0.0497(15) 0.0244(12) 0.0397(13) 0.000 0.0198(11) 0.000
C11 0.0716(18) 0.0393(13) 0.0646(16) 0.0220(12) 0.0327(15) -0.0016(11)
C12 0.0265(12) 0.0271(12) 0.0259(11) 0.000 0.0138(10) 0.000
C13 0.0248(9) 0.0395(10) 0.0398(10) -0.0006(7) 0.0178(8) -0.0021(8)
C14 0.0376(11) 0.0398(11) 0.0399(11) -0.0139(8) 0.0190(9) -0.0035(8)

loop_
_atom_type_symbol
_atom_type_description
_atom_type_scat_dispersion_real
_atom_type_scat_dispersion_imag
_atom_type_scat_source
C C 0.0033 0.0016 'International Tables Vol C Tables 4.2.6.8 and 6.1.1.4'
H H 0.0000 0.0000 'International Tables Vol C Tables 4.2.6.8 and 6.1.1.4'
Cr Cr 0.3209 0.6236 'International Tables Vol C Tables 4.2.6.8 and 6.1.1.4'
N N 0.0061 0.0033 'International Tables Vol C Tables 4.2.6.8 and 6.1.1.4'
O O 0.0106 0.0060 'International Tables Vol C Tables 4.2.6.8 and 6.1.1.4'

loop_
_geom_angle_atom_site_label_1
_geom_angle_atom_site_label_2
_geom_angle_atom_site_label_3
_geom_angle_site_symmetry_1
_geom_angle_site_symmetry_3
_geom_angle
_geom_angle_publ_flag
O3 Cr1 O3 2 . 82.57(8) ?
O3 Cr1 O2 2 . 177.08(5) ?
O3 Cr1 O2 . . 97.57(6) ?
O3 Cr1 O2 2 2 97.57(6) ?
O3 Cr1 O2 . 2 177.08(5) ?
O2 Cr1 O2 . 2 82.45(7) ?
O3 Cr1 O1 2 2 91.57(5) ?
O3 Cr1 O1 . 2 90.16(5) ?
O2 Cr1 O1 . 2 91.35(5) ?
O2 Cr1 O1 2 2 86.91(5) ?
O3 Cr1 O1 2 . 90.16(5) ?
O3 Cr1 O1 . . 91.57(5) ?
O2 Cr1 O1 . . 86.91(5) ?
O2 Cr1 O1 2 . 91.35(5) ?
O1 Cr1 O1 2 . 177.70(7) ?
Cr1 O1 H1A . . 114.1(17) ?
Cr1 O1 H1B . . 116.7(17) ?
H1A O1 H1B . . 110(2) ?
C2 O2 Cr1 . . 114.53(11) ?
C1 O3 Cr1 . . 115.20(11) ?
O5 C1 O3 . . 125.28(17) ?
O5 C1 C1 . 2 121.26(11) ?
O3 C1 C1 . 2 113.46(9) ?
O4 C2 O2 . . 126.23(15) ?
O4 C2 C2 . 2 119.61(10) ?
O2 C2 C2 . 2 114.16(9) ?
C12 N11 C11 . 2_655 120.73(15) ?
C12 N11 C11 . . 120.73(15) ?
C11 N11 C11 2_655 . 118.5(3) ?
C14 N12 C14 2_655 . 120.0(3) ?
C14 N12 H12 2_655 . 120.0 ?
C14 N12 H12 . . 120.0 ?
N11 C11 H11C . . 109.5 ?
N11 C11 H11D . . 109.5 ?
H11C C11 H11D . . 109.5 ?
N11 C11 H11E . . 109.5 ?
H11C C11 H11E . . 109.5 ?
H11D C11 H11E . . 109.5 ?
N11 C12 C13 . . 121.92(12) ?
N11 C12 C13 . 2_655 121.92(12) ?
C13 C12 C13 . 2_655 116.2(2) ?
C14 C13 C12 . . 119.97(19) ?
C14 C13 H13 . . 120.0 ?
C12 C13 H13 . . 120.0 ?
N12 C14 C13 . . 121.95(19) ?
N12 C14 H14 . . 119.0 ?
C13 C14 H14 . . 119.0 ?

loop_
_geom_bond_atom_site_label_1
_geom_bond_atom_site_label_2
_geom_bond_site_symmetry_2
_geom_bond_distance
_geom_bond_publ_flag
Cr1 O3 2 1.9466(13) ?
Cr1 O3 . 1.9466(13) ?
Cr1 O2 . 1.9706(13) ?
Cr1 O2 2 1.9706(13) ?
Cr1 O1 2 2.0067(14) ?
Cr1 O1 . 2.0067(14) ?
O1 H1A . 0.821(10) ?
O1 H1B . 0.802(10) ?
O2 C2 . 1.269(2) ?
O3 C1 . 1.283(2) ?
O4 C2 . 1.224(2) ?
O5 C1 . 1.218(2) ?
C1 C1 2 1.546(4) ?
C2 C2 2 1.557(3) ?
N11 C12 . 1.342(3) ?
N11 C11 2_655 1.447(3) ?
N11 C11 . 1.447(3) ?
N12 C14 2_655 1.333(3) ?
N12 C14 . 1.333(3) ?
N12 H12 . 0.8600 ?
C11 H11C . 0.9600 ?
C11 H11D . 0.9600 ?
C11 H11E . 0.9600 ?
C12 C13 . 1.414(2) ?
C12 C13 2_655 1.414(2) ?
C13 C14 . 1.345(3) ?
C13 H13 . 0.9300 ?
C14 H14 . 0.9300 ?

loop_
_geom_hbond_atom_site_label_D
_geom_hbond_atom_site_label_H
_geom_hbond_atom_site_label_A
_geom_hbond_site_symmetry_A
_geom_hbond_distance_DH
_geom_hbond_distance_HA
_geom_hbond_distance_DA
_geom_hbond_angle_DHA
O1 H1A O4 7_556 0.821(10) 1.905(11) 2.719(2) 171(2)
O1 H1B O5 6_556 0.802(10) 1.912(12) 2.680(2) 160(2)
N12 H12 O4 4_545 0.86 2.19 2.906(3) 140.8
N12 H12 O4 3_545 0.86 2.19 2.906(3) 140.8

loop_
_geom_torsion_atom_site_label_1
_geom_torsion_atom_site_label_2
_geom_torsion_atom_site_label_3
_geom_torsion_atom_site_label_4
_geom_torsion_site_symmetry_1
_geom_torsion_site_symmetry_2
_geom_torsion_site_symmetry_3
_geom_torsion_site_symmetry_4
_geom_torsion
_geom_torsion_publ_flag
O3 Cr1 O2 C2 2 . . . -89.0(10) ?
O3 Cr1 O2 C2 . . . . 178.46(12) ?
O2 Cr1 O2 C2 2 . . . 1.40(9) ?
O1 Cr1 O2 C2 2 . . . 88.11(12) ?
O1 Cr1 O2 C2 . . . . -90.37(12) ?
O3 Cr1 O3 C1 2 . . . 1.22(9) ?
O2 Cr1 O3 C1 . . . . 178.27(12) ?
O2 Cr1 O3 C1 2 . . . -91.7(10) ?
O1 Cr1 O3 C1 2 . . . -90.34(12) ?
O1 Cr1 O3 C1 . . . . 91.18(12) ?
Cr1 O3 C1 O5 . . . . 177.34(15) ?
Cr1 O3 C1 C1 . . . 2 -3.0(2) ?
Cr1 O2 C2 O4 . . . . 176.72(14) ?
Cr1 O2 C2 C2 . . . 2 -3.4(2) ?
C11 N11 C12 C13 2_655 . . . 177.00(16) ?
C11 N11 C12 C13 . . . . -3.00(16) ?
C11 N11 C12 C13 2_655 . . 2_655 -3.00(16) ?
C11 N11 C12 C13 . . . 2_655 177.00(16) ?
N11 C12 C13 C14 . . . . -179.79(14) ?
C13 C12 C13 C14 2_655 . . . 0.21(14) ?
C14 N12 C14 C13 2_655 . . . 0.22(15) ?
C12 C13 C14 N12 . . . . -0.4(3) ?
